data_4062748
_journal_name_full Organometallics
_journal_paper_doi 10.1021/om0496131
_journal_year 2004
_chemical_formula_sum 'C25 H25 F3 N2 O4 Pd S'
_chemical_formula_weight 612.93
_space_group_IT_number 14
_symmetry_cell_setting monoclinic
_symmetry_space_group_name_Hall '-P 2ybc'
_symmetry_space_group_name_H-M 'P 1 21/c 1'
_cell_angle_alpha 90.00
_cell_angle_beta 102.305(4)
_cell_angle_gamma 90.00
_cell_formula_units_Z 4
_cell_length_a 9.5008(11)
_cell_length_b 13.6806(14)
_cell_length_c 18.779(2)
_cell_measurement_temperature 133(2)
_cell_volume 2384.7(4)
_diffrn_ambient_temperature 133(2)
_exptl_crystal_density_diffrn 1.707
_cod_depositor_comments
;
The following automatic conversions were performed:
'_geom_bond_publ_flag' value 'Y' changed to 'y' according to
'/home/saulius/struct/CIF-dictionaries/cif_core.dic' dictionary named
'cif_core.dic' version 2.4.1 from 2010-06-29 (15 times).

Automatic conversion script
Id: cif_fix_enum 1527 2010-12-29 10:47:43Z saulius 
;
_cod_original_sg_symbol_H-M 'P 21/c'
_cod_database_code 4062748

loop_
_symmetry_equiv_pos_as_xyz
'x, y, z'
'-x, y+1/2, -z+1/2'
'-x, -y, -z'
'x, -y-1/2, z-1/2'

loop_
_atom_site_label
_atom_site_type_symbol
_atom_site_fract_x
_atom_site_fract_y
_atom_site_fract_z
_atom_site_U_iso_or_equiv
_atom_site_adp_type
_atom_site_occupancy
_atom_site_symmetry_multiplicity
_atom_site_calc_flag
_atom_site_refinement_flags
_atom_site_disorder_assembly
_atom_site_disorder_group
Pd Pd 0.347043(16) 0.662912(10) 0.614212(7) 0.01779(5) Uani 1 1 d . . .
O1 O 0.24668(17) 0.35317(10) 0.73059(7) 0.0237(3) Uani 1 1 d D . .
H01 H 0.186(2) 0.3205(16) 0.7410(13) 0.034(8) Uiso 1 1 d D . .
C1 C 0.4552(2) 0.71477(15) 0.72166(10) 0.0229(4) Uani 1 1 d D . .
H1 H 0.423(2) 0.7806(13) 0.7161(11) 0.020(5) Uiso 1 1 d D . .
C2 C 0.5590(2) 0.68479(15) 0.68478(11) 0.0239(4) Uani 1 1 d D . .
H2 H 0.595(2) 0.7337(14) 0.6583(11) 0.028(6) Uiso 1 1 d D . .
C3 C 0.6464(2) 0.59232(16) 0.70146(12) 0.0291(5) Uani 1 1 d . . .
H3A H 0.6603 0.5785 0.7543 0.035 Uiso 1 1 calc R . .
H3B H 0.7427 0.6036 0.6907 0.035 Uiso 1 1 calc R . .
C4 C 0.5797(2) 0.50215(15) 0.65918(11) 0.0254(4) Uani 1 1 d . . .
H4A H 0.6516 0.4487 0.6670 0.030 Uiso 1 1 calc R . .
H4B H 0.5569 0.5178 0.6065 0.030 Uiso 1 1 calc R . .
C5 C 0.4425(2) 0.46621(14) 0.68132(10) 0.0188(4) Uani 1 1 d . . .
H5 H 0.4703 0.4490 0.7342 0.023 Uiso 1 1 calc R . .
C6 C 0.3195(2) 0.54318(13) 0.67370(10) 0.0172(4) Uani 1 1 d . . .
H6 H 0.235(2) 0.5151(14) 0.6435(10) 0.015(5) Uiso 1 1 d . . .
C7 C 0.2900(2) 0.58376(14) 0.74506(10) 0.0214(4) Uani 1 1 d . . .
H7A H 0.1963 0.6184 0.7352 0.026 Uiso 1 1 calc R . .
H7B H 0.2843 0.5292 0.7790 0.026 Uiso 1 1 calc R . .
C8 C 0.4095(2) 0.65418(15) 0.78025(10) 0.0262(4) Uani 1 1 d . . .
H8A H 0.3743 0.6976 0.8149 0.031 Uiso 1 1 calc R . .
H8B H 0.4929 0.6169 0.8077 0.031 Uiso 1 1 calc R . .
C11 C 0.3834(2) 0.37323(14) 0.64126(10) 0.0197(4) Uani 1 1 d . . .
C12 C 0.2799(2) 0.31959(13) 0.66792(10) 0.0207(4) Uani 1 1 d . . .
C13 C 0.2143(2) 0.23783(14) 0.63112(11) 0.0251(4) Uani 1 1 d . . .
H13 H 0.1460 0.2015 0.6505 0.030 Uiso 1 1 calc R . .
C14 C 0.2488(2) 0.20952(16) 0.56606(12) 0.0302(5) Uani 1 1 d . . .
H14 H 0.2011 0.1554 0.5398 0.036 Uiso 1 1 calc R . .
C15 C 0.3523(2) 0.25982(16) 0.53937(11) 0.0298(5) Uani 1 1 d . . .
H15 H 0.3772 0.2395 0.4953 0.036 Uiso 1 1 calc R . .
C16 C 0.4202(2) 0.34022(15) 0.57699(10) 0.0248(4) Uani 1 1 d . . .
H16 H 0.4930 0.3735 0.5588 0.030 Uiso 1 1 calc R . .
N21 N 0.34178(19) 0.79222(12) 0.54792(9) 0.0228(4) Uani 1 1 d . . .
C22 C 0.2537(2) 0.78467(15) 0.48187(10) 0.0219(4) Uani 1 1 d . . .
C23 C 0.2180(2) 0.86706(16) 0.43751(12) 0.0303(5) Uani 1 1 d . . .
H23 H 0.1562 0.8612 0.3908 0.036 Uiso 1 1 calc R . .
C24 C 0.2737(3) 0.95731(16) 0.46251(13) 0.0347(5) Uani 1 1 d . . .
H24 H 0.2497 1.0141 0.4333 0.042 Uiso 1 1 calc R . .
C25 C 0.3644(3) 0.96369(16) 0.53023(13) 0.0322(5) Uani 1 1 d . . .
H25 H 0.4036 1.0249 0.5484 0.039 Uiso 1 1 calc R . .
C26 C 0.3974(2) 0.87973(15) 0.57117(12) 0.0275(5) Uani 1 1 d . . .
H26 H 0.4617 0.8840 0.6173 0.033 Uiso 1 1 calc R . .
N31 N 0.22632(17) 0.61519(12) 0.51239(8) 0.0187(3) Uani 1 1 d . . .
C32 C 0.1982(2) 0.68574(14) 0.45990(10) 0.0205(4) Uani 1 1 d . . .
C33 C 0.1245(2) 0.66331(16) 0.38965(10) 0.0255(4) Uani 1 1 d . . .
H33 H 0.1077 0.7126 0.3532 0.031 Uiso 1 1 calc R . .
C34 C 0.0757(2) 0.56935(17) 0.37297(11) 0.0279(5) Uani 1 1 d . . .
H34 H 0.0229 0.5540 0.3254 0.033 Uiso 1 1 calc R . .
C35 C 0.1043(2) 0.49781(15) 0.42597(11) 0.0246(4) Uani 1 1 d . . .
H35 H 0.0727 0.4325 0.4156 0.029 Uiso 1 1 calc R . .
C36 C 0.1804(2) 0.52408(14) 0.49481(10) 0.0212(4) Uani 1 1 d . . .
H36 H 0.2009 0.4749 0.5313 0.025 Uiso 1 1 calc R . .
S S 0.03191(6) 0.29363(4) 0.85116(3) 0.02205(11) Uani 1 1 d . . .
O2 O 0.17706(16) 0.32108(11) 0.88594(7) 0.0285(3) Uani 1 1 d . . .
O3 O -0.04328(18) 0.23110(11) 0.89193(8) 0.0330(4) Uani 1 1 d . . .
O4 O 0.01610(17) 0.26742(10) 0.77482(7) 0.0280(3) Uani 1 1 d . . .
C99 C -0.0651(2) 0.40951(16) 0.84744(11) 0.0278(5) Uani 1 1 d . . .
F1 F -0.06497(16) 0.44327(10) 0.91396(7) 0.0403(3) Uani 1 1 d . . .
F2 F -0.20243(15) 0.40031(10) 0.81212(8) 0.0417(3) Uani 1 1 d . . .
F3 F -0.00515(15) 0.47849(9) 0.81259(7) 0.0350(3) Uani 1 1 d . . .

loop_
_atom_site_aniso_label
_atom_site_aniso_U_11
_atom_site_aniso_U_22
_atom_site_aniso_U_33
_atom_site_aniso_U_23
_atom_site_aniso_U_13
_atom_site_aniso_U_12
Pd 0.01863(8) 0.01804(7) 0.01629(7) 0.00116(6) 0.00278(5) -0.00182(6)
O1 0.0262(8) 0.0238(7) 0.0238(7) 0.0001(5) 0.0110(6) -0.0005(6)
C1 0.0244(11) 0.0235(10) 0.0190(9) -0.0033(8) 0.0006(8) -0.0047(9)
C2 0.0197(11) 0.0275(11) 0.0233(10) -0.0018(8) 0.0019(8) -0.0078(8)
C3 0.0162(11) 0.0365(12) 0.0334(11) -0.0004(9) 0.0026(9) -0.0018(9)
C4 0.0173(10) 0.0286(11) 0.0309(11) -0.0002(8) 0.0066(8) 0.0027(8)
C5 0.0181(10) 0.0221(9) 0.0164(8) 0.0009(7) 0.0044(7) 0.0022(8)
C6 0.0162(10) 0.0189(9) 0.0166(8) 0.0008(7) 0.0041(7) -0.0014(8)
C7 0.0218(11) 0.0224(9) 0.0218(9) -0.0008(7) 0.0082(8) 0.0000(8)
C8 0.0300(12) 0.0312(11) 0.0185(9) -0.0025(8) 0.0074(8) -0.0041(9)
C11 0.0181(10) 0.0216(9) 0.0186(9) 0.0021(7) 0.0023(7) 0.0058(8)
C12 0.0203(10) 0.0218(10) 0.0200(9) 0.0017(7) 0.0040(8) 0.0061(8)
C13 0.0229(11) 0.0209(9) 0.0313(11) 0.0003(8) 0.0050(9) 0.0032(8)
C14 0.0292(12) 0.0280(11) 0.0309(11) -0.0071(9) 0.0007(9) 0.0062(10)
C15 0.0303(13) 0.0355(12) 0.0225(10) -0.0065(9) 0.0036(9) 0.0102(10)
C16 0.0245(11) 0.0288(10) 0.0215(9) 0.0019(8) 0.0060(8) 0.0065(9)
N21 0.0243(9) 0.0216(8) 0.0247(8) 0.0023(7) 0.0103(7) -0.0001(7)
C22 0.0191(10) 0.0264(10) 0.0234(10) 0.0056(8) 0.0119(8) 0.0066(8)
C23 0.0285(12) 0.0313(11) 0.0329(11) 0.0121(9) 0.0107(10) 0.0069(9)
C24 0.0321(13) 0.0272(11) 0.0504(14) 0.0163(10) 0.0217(11) 0.0087(10)
C25 0.0345(13) 0.0218(10) 0.0468(14) 0.0031(9) 0.0230(11) -0.0007(9)
C26 0.0298(12) 0.0247(10) 0.0318(11) 0.0010(8) 0.0149(9) -0.0026(9)
N31 0.0162(8) 0.0230(8) 0.0168(7) 0.0010(6) 0.0035(6) 0.0025(7)
C32 0.0171(10) 0.0266(10) 0.0199(9) 0.0025(7) 0.0083(8) 0.0061(8)
C33 0.0213(11) 0.0368(11) 0.0187(9) 0.0055(9) 0.0050(8) 0.0079(9)
C34 0.0195(11) 0.0463(13) 0.0172(9) -0.0048(9) 0.0023(8) 0.0046(10)
C35 0.0190(11) 0.0315(11) 0.0235(10) -0.0055(8) 0.0051(8) 0.0010(9)
C36 0.0171(10) 0.0247(10) 0.0223(9) -0.0007(7) 0.0048(8) 0.0016(8)
S 0.0241(3) 0.0243(2) 0.0187(2) 0.00420(18) 0.0067(2) 0.0012(2)
O2 0.0252(9) 0.0357(9) 0.0243(7) -0.0003(6) 0.0043(6) 0.0009(6)
O3 0.0359(9) 0.0319(8) 0.0334(8) 0.0100(6) 0.0123(7) -0.0018(7)
O4 0.0316(9) 0.0314(8) 0.0217(7) -0.0024(6) 0.0070(6) -0.0065(7)
C99 0.0270(12) 0.0289(11) 0.0289(11) 0.0037(8) 0.0088(9) -0.0002(9)
F1 0.0449(9) 0.0436(8) 0.0382(8) -0.0059(6) 0.0216(7) 0.0067(7)
F2 0.0245(7) 0.0438(8) 0.0543(9) 0.0116(7) 0.0025(6) 0.0034(6)
F3 0.0416(8) 0.0264(6) 0.0395(7) 0.0067(5) 0.0143(6) -0.0012(6)

loop_
_geom_bond_atom_site_label_1
_geom_bond_atom_site_label_2
_geom_bond_distance
_geom_bond_site_symmetry_2
_geom_bond_publ_flag
Pd C6 2.0306(18) . y
Pd N31 2.1126(15) . y
Pd N21 2.1575(16) . y
Pd C1 2.1788(19) . y
Pd C2 2.183(2) . y
O1 C12 1.362(2) . y
C1 C2 1.382(3) . y
C1 C8 1.513(3) . y
C2 C3 1.509(3) . y
C3 C4 1.529(3) . y
C4 C5 1.532(3) . y
C5 C11 1.523(3) . y
C5 C6 1.556(3) . y
C6 C7 1.531(3) . y
C7 C8 1.528(3) . y
C11 C16 1.401(3) . ?
C11 C12 1.402(3) . ?
C12 C13 1.391(3) . ?
C13 C14 1.386(3) . ?
C14 C15 1.379(3) . ?
C15 C16 1.389(3) . ?
N21 C26 1.344(3) . ?
N21 C22 1.344(3) . ?
C22 C23 1.400(3) . ?
C22 C32 1.479(3) . ?
C23 C24 1.385(3) . ?
C24 C25 1.379(3) . ?
C25 C26 1.380(3) . ?
N31 C36 1.339(2) . ?
N31 C32 1.365(2) . ?
C32 C33 1.390(3) . ?
C33 C34 1.380(3) . ?
C34 C35 1.381(3) . ?
C35 C36 1.387(3) . ?
S O3 1.4357(15) . ?
S O2 1.4441(15) . ?
S O4 1.4542(14) . ?
S C99 1.827(2) . ?
C99 F1 1.332(2) . ?
C99 F2 1.338(3) . ?
C99 F3 1.342(2) . ?
